data_7110663
loop_
_publ_author_name
'Finn, Terry'
'Bryce, Martin R.'
'Batsanov, Andrei S.'
'Howard, Judith A. K.'

_publ_section_title
;
 The first bridged 9,10-bis(1,3-dithiol-2-ylidene)-9,10-dihydroanthracene
 derivatives: strained redox-active cyclophanes
;
_journal_issue 18
_journal_name_full 'Chemical Communications'
_journal_page_first 1835
_journal_paper_doi 10.1039/a905938e
_journal_year 1999
_chemical_formula_sum 'C27 H24 S6'
_chemical_formula_weight 540.82
_chemical_name_systematic
; 
 ? 
;
_space_group_IT_number 2
_symmetry_cell_setting triclinic
_symmetry_space_group_name_Hall '-P 1'
_symmetry_space_group_name_H-M 'P -1'
_atom_sites_solution_hydrogens geom
_atom_sites_solution_primary direct
_atom_sites_solution_secondary difmap
_audit_creation_method SHELXL-97
_cell_angle_alpha 71.18(1)
_cell_angle_beta 89.65(2)
_cell_angle_gamma 85.66(1)
_cell_formula_units_Z 4
_cell_length_a 10.944(4)
_cell_length_b 14.591(5)
_cell_length_c 16.924(7)
_cell_measurement_reflns_used 483
_cell_measurement_temperature 120(2)
_cell_measurement_theta_max 19.9
_cell_measurement_theta_min 12.0
_cell_volume 2550.2(17)
_computing_cell_refinement 'Bruker SMART'
_computing_data_collection 'Bruker SMART'
_computing_data_reduction 'Bruker SHELXTL'
_computing_molecular_graphics 'Bruker SHELXTL'
_computing_publication_material 'Bruker SHELXTL'
_computing_structure_refinement 'SHELXL-97 (Sheldrick, 1997)'
_computing_structure_solution 'SHELXS-97 (Sheldrick, 1990)'
_diffrn_ambient_temperature 120(2)
_diffrn_detector_area_resol_mean 8
_diffrn_measured_fraction_theta_full 0.987
_diffrn_measured_fraction_theta_max 0.987
_diffrn_measurement_device_type 'SMART 1K CCD area detector'
_diffrn_measurement_method '\w scans'
_diffrn_radiation_monochromator graphite
_diffrn_radiation_source 'fine-focus sealed tube'
_diffrn_radiation_type MoK\a
_diffrn_radiation_wavelength 0.71073
_diffrn_reflns_av_R_equivalents 0.0540
_diffrn_reflns_av_sigmaI/netI 0.0922
_diffrn_reflns_limit_h_max 14
_diffrn_reflns_limit_h_min -12
_diffrn_reflns_limit_k_max 17
_diffrn_reflns_limit_k_min -18
_diffrn_reflns_limit_l_max 21
_diffrn_reflns_limit_l_min -21
_diffrn_reflns_number 23433
_diffrn_reflns_theta_full 27.48
_diffrn_reflns_theta_max 27.48
_diffrn_reflns_theta_min 2.24
_diffrn_standards_decay_% 0
_exptl_absorpt_coefficient_mu 0.552
_exptl_absorpt_correction_T_max 0.9782
_exptl_absorpt_correction_T_min 0.8814
_exptl_absorpt_correction_type integration
_exptl_absorpt_process_details 'XPREP (SHELXTL) program; R(int)=0.058 before correction'
_exptl_crystal_colour yellowish-green
_exptl_crystal_density_diffrn 1.409
_exptl_crystal_density_method 'not measured'
_exptl_crystal_description prism
_exptl_crystal_F_000 1128
_exptl_crystal_size_max 0.40
_exptl_crystal_size_mid 0.12
_exptl_crystal_size_min 0.04
_refine_diff_density_max 0.460
_refine_diff_density_min -0.521
_refine_diff_density_rms 0.070
_refine_ls_extinction_method none
_refine_ls_goodness_of_fit_ref 0.975
_refine_ls_hydrogen_treatment mixed
_refine_ls_matrix_type full
_refine_ls_number_parameters 678
_refine_ls_number_reflns 11538
_refine_ls_number_restraints 0
_refine_ls_restrained_S_all 0.975
_refine_ls_R_factor_all 0.1028
_refine_ls_R_factor_gt 0.0478
_refine_ls_shift/su_max 0.006
_refine_ls_shift/su_mean 0.000
_refine_ls_structure_factor_coef Fsqd
_refine_ls_weighting_details 'calc w=1/[\s^2^(Fo^2^)+(0.0417P)^2^+0.0000P] where P=(Fo^2^+2Fc^2^)/3'
_refine_ls_weighting_scheme calc
_refine_ls_wR_factor_gt 0.0889
_refine_ls_wR_factor_ref 0.1036
_reflns_number_gt 7045
_reflns_number_total 11538
_reflns_threshold_expression >2sigma(I)
_cod_data_source_file 905938esup1.cif
_cod_data_source_block (4)
_cod_depositor_comments
;
The following automatic conversions were performed:

'_symmetry_cell_setting' value 'Triclinic' changed to 'triclinic'
according to /home/saulius/struct/CIF-dictionaries/cif_core.dic
dictionary named 'cif_core.dic' version 2.4.2 from 2011-04-26.

Automatic conversion script
Id: cif_fix_values 1891 2012-01-12 08:04:46Z andrius 
;
_cod_original_sg_symbol_H-M P-1
_cod_database_code 7110663

loop_
_symmetry_equiv_pos_as_xyz
'x, y, z'
'-x, -y, -z'

loop_
_atom_site_label
_atom_site_type_symbol
_atom_site_fract_x
_atom_site_fract_y
_atom_site_fract_z
_atom_site_U_iso_or_equiv
_atom_site_adp_type
_atom_site_occupancy
_atom_site_symmetry_multiplicity
_atom_site_calc_flag
_atom_site_refinement_flags
_atom_site_disorder_assembly
_atom_site_disorder_group
S1 S 0.47761(6) 0.85876(5) 0.18065(5) 0.02843(18) Uani 1 1 d . . .
S2 S 0.50293(7) 1.06075(5) 0.07872(5) 0.03112(19) Uani 1 1 d . . .
S3 S 0.92918(7) 0.87805(5) 0.38300(4) 0.02653(18) Uani 1 1 d . . .
S4 S 0.95816(6) 1.07715(5) 0.27730(4) 0.02336(16) Uani 1 1 d . . .
S5 S 0.24078(7) 0.90637(6) 0.25646(7) 0.0465(3) Uani 1 1 d . . .
S6 S 0.83152(8) 0.93858(6) 0.52837(5) 0.0357(2) Uani 1 1 d . . .
C1 C 0.7320(3) 0.7405(2) 0.17185(19) 0.0262(7) Uani 1 1 d . . .
H1 H 0.661(3) 0.737(2) 0.1404(19) 0.041(9) Uiso 1 1 d . . .
C2 C 0.8008(3) 0.6559(2) 0.2182(2) 0.0293(7) Uani 1 1 d . . .
H2 H 0.775(2) 0.597(2) 0.2170(16) 0.020(7) Uiso 1 1 d . . .
C3 C 0.9050(3) 0.6611(2) 0.26114(19) 0.0297(7) Uani 1 1 d . . .
H3 H 0.952(2) 0.604(2) 0.2924(17) 0.027(8) Uiso 1 1 d . . .
C4 C 0.9421(3) 0.7508(2) 0.26035(18) 0.0239(6) Uani 1 1 d . . .
H4 H 1.022(2) 0.7541(19) 0.2874(16) 0.022(7) Uiso 1 1 d . . .
C5 C 0.9759(3) 1.0736(2) 0.08875(18) 0.0242(6) Uani 1 1 d . . .
H5 H 1.047(3) 1.072(2) 0.1174(18) 0.034(9) Uiso 1 1 d . . .
C6 C 0.9564(3) 1.1368(2) 0.00820(18) 0.0271(7) Uani 1 1 d . . .
H6 H 1.018(2) 1.1814(18) -0.0154(15) 0.011(6) Uiso 1 1 d . . .
C7 C 0.8506(3) 1.1338(2) -0.03610(19) 0.0297(7) Uani 1 1 d . . .
H7 H 0.837(3) 1.181(2) -0.0918(19) 0.037(8) Uiso 1 1 d . . .
C8 C 0.7656(3) 1.0671(2) 0.00042(19) 0.0273(7) Uani 1 1 d . . .
H8 H 0.695(3) 1.067(2) -0.0313(17) 0.028(8) Uiso 1 1 d . . .
C9 C 0.7026(2) 0.92583(19) 0.12238(18) 0.0225(6) Uani 1 1 d . . .
C10 C 0.9074(2) 0.93402(19) 0.21091(17) 0.0188(6) Uani 1 1 d . . .
C11 C 0.8923(2) 1.00577(19) 0.12566(16) 0.0196(6) Uani 1 1 d . . .
C12 C 0.7856(2) 1.0021(2) 0.08040(17) 0.0223(6) Uani 1 1 d . . .
C13 C 0.7675(2) 0.83112(19) 0.16993(17) 0.0208(6) Uani 1 1 d . . .
C14 C 0.8734(2) 0.83600(19) 0.21508(17) 0.0200(6) Uani 1 1 d . . .
C15 C 0.5795(2) 0.9444(2) 0.12516(18) 0.0261(7) Uani 1 1 d . . .
C16 C 0.3633(3) 0.9471(2) 0.1900(2) 0.0329(8) Uani 1 1 d . . .
C17 C 0.3754(3) 1.0398(2) 0.1442(2) 0.0330(8) Uani 1 1 d . . .
C18 C 0.9327(2) 0.95824(19) 0.27927(17) 0.0203(6) Uani 1 1 d . . .
C19 C 0.8832(3) 0.9723(2) 0.42516(18) 0.0272(7) Uani 1 1 d . . .
C20 C 0.8939(3) 1.0638(2) 0.37612(18) 0.0269(7) Uani 1 1 d . . .
C21 C 0.3220(3) 0.8573(3) 0.3574(2) 0.0427(9) Uani 1 1 d . . .
H211 H 0.259(3) 0.850(2) 0.394(2) 0.053(11) Uiso 1 1 d . . .
H212 H 0.362(3) 0.792(2) 0.3625(19) 0.041(9) Uiso 1 1 d . . .
C22 C 0.4144(3) 0.9232(2) 0.3721(2) 0.0346(8) Uani 1 1 d . . .
H221 H 0.471(2) 0.9445(19) 0.3230(17) 0.023(7) Uiso 1 1 d . . .
H222 H 0.377(3) 0.984(2) 0.3692(19) 0.045(10) Uiso 1 1 d . . .
C23 C 0.4933(3) 0.8763(2) 0.4499(2) 0.0366(8) Uani 1 1 d . . .
H231 H 0.518(3) 0.814(3) 0.455(2) 0.048(10) Uiso 1 1 d . . .
H232 H 0.444(3) 0.869(2) 0.5037(19) 0.036(8) Uiso 1 1 d . . .
C24 C 0.6073(3) 0.9300(2) 0.4510(2) 0.0316(7) Uani 1 1 d . . .
H241 H 0.654(3) 0.941(2) 0.3967(19) 0.036(9) Uiso 1 1 d . . .
H242 H 0.583(3) 0.997(2) 0.4514(18) 0.035(8) Uiso 1 1 d . . .
C25 C 0.6977(3) 0.8744(2) 0.5208(2) 0.0358(8) Uani 1 1 d . . .
H251 H 0.719(3) 0.810(2) 0.5133(17) 0.032(8) Uiso 1 1 d . . .
H252 H 0.661(3) 0.863(2) 0.577(2) 0.048(10) Uiso 1 1 d . . .
C27 C 0.2933(3) 1.1281(2) 0.1424(3) 0.0485(10) Uani 1 1 d . . .
H271 H 0.2276 1.1093 0.1826 0.061(12) Uiso 1 1 d R . .
H272 H 0.2576 1.1582 0.0862 0.074(13) Uiso 1 1 d R . .
H273 H 0.3415 1.1746 0.1567 0.053(10) Uiso 1 1 d R . .
C28 C 0.8585(3) 1.1560(2) 0.3949(2) 0.0357(8) Uani 1 1 d . . .
H281 H 0.8330 1.1406 0.4530 0.071(12) Uiso 1 1 d R . .
H282 H 0.7904 1.1918 0.3577 0.084(14) Uiso 1 1 d R . .
H283 H 0.9285 1.1960 0.3859 0.063(12) Uiso 1 1 d R . .
S7A S 0.57158(18) 0.38054(16) 0.39193(12) 0.0270(4) Uani 0.5224(16) 1 d P A 1
S8A S 0.51405(19) 0.58449(15) 0.29388(11) 0.0272(4) Uani 0.5224(16) 1 d P A 1
S7B S 0.6152(2) 0.36838(18) 0.41803(13) 0.0270(4) Uani 0.48 1 d P A 2
S8B S 0.5362(2) 0.57236(16) 0.33241(13) 0.0272(4) Uani 0.48 1 d P A 2
S9 S 0.96427(6) 0.34560(5) 0.15345(4) 0.02308(16) Uani 1 1 d . . .
S10 S 0.90129(6) 0.55175(5) 0.06202(4) 0.02291(16) Uani 1 1 d . . .
S11A S 0.69407(17) 0.42912(14) 0.53217(11) 0.0323(4) Uani 0.5224(16) 1 d P A 1
S11B S 0.75188(19) 0.41374(16) 0.55511(12) 0.0323(4) Uani 0.48 1 d P A 2
S12 S 1.21853(7) 0.38092(6) 0.20118(5) 0.03254(19) Uani 1 1 d . . .
C31 C 0.5337(3) 0.2587(2) 0.2794(2) 0.0439(9) Uani 1 1 d . . .
H31 H 0.4730 0.2643 0.3183 0.053 Uiso 1 1 d R . .
C32 C 0.5685(3) 0.1680(2) 0.2726(2) 0.0386(8) Uani 1 1 d . . .
H32 H 0.5322 0.1121 0.3069 0.046 Uiso 1 1 d R . .
C33 C 0.6567(3) 0.1591(2) 0.2162(2) 0.0334(8) Uani 1 1 d . . .
H33 H 0.6806 0.0970 0.2119 0.040 Uiso 1 1 d R . .
C34 C 0.7102(3) 0.2402(2) 0.16594(19) 0.0286(7) Uani 1 1 d . . .
H34 H 0.7709 0.2333 0.1275 0.034 Uiso 1 1 d R . .
C35 C 0.6258(3) 0.5755(2) 0.0111(2) 0.0446(9) Uani 1 1 d . . .
H35 H 0.6900 0.5654 -0.0239 0.054 Uiso 1 1 d R A .
C36A C 0.5480(5) 0.6521(4) -0.0245(4) 0.0227(14) Uiso 0.5224(16) 1 d P A 1
H36A H 0.5517 0.6927 -0.0810 0.027 Uiso 0.5224(16) 1 d PR A 1
C37A C 0.4594(5) 0.6650(4) 0.0326(4) 0.0178(12) Uiso 0.5224(16) 1 d P A 1
H37A H 0.4019 0.7202 0.0171 0.021 Uiso 0.5224(16) 1 d PR A 1
C38A C 0.4566(5) 0.5962(4) 0.1122(4) 0.0210(13) Uiso 0.5224(16) 1 d P A 1
H38A H 0.3883 0.6038 0.1450 0.025 Uiso 0.5224(16) 1 d PR A 1
C36B C 0.5250(6) 0.6560(4) 0.0064(5) 0.0206(14) Uiso 0.4776(16) 1 d P A 2
H36B H 0.5138 0.7060 -0.0459 0.025 Uiso 0.4776(16) 1 d PR A 2
C37B C 0.4472(6) 0.6643(5) 0.0702(4) 0.0258(15) Uiso 0.4776(16) 1 d P A 2
H37B H 0.3885 0.7184 0.0596 0.031 Uiso 0.4776(16) 1 d PR A 2
C38B C 0.4546(6) 0.5952(5) 0.1482(4) 0.0247(15) Uiso 0.4776(16) 1 d P A 2
H38B H 0.4076 0.5992 0.1945 0.030 Uiso 0.4776(16) 1 d PR A 2
C39 C 0.5536(3) 0.4406(2) 0.2324(3) 0.0440(10) Uani 1 1 d . . .
C40 C 0.7243(2) 0.4236(2) 0.11956(18) 0.0260(7) Uani 1 1 d . . .
C41 C 0.6299(3) 0.5072(2) 0.0908(2) 0.0339(8) Uani 1 1 d . A .
C42 C 0.5429(3) 0.5163(2) 0.1502(3) 0.0463(10) Uani 1 1 d . A .
C43 C 0.5864(3) 0.3414(2) 0.2297(2) 0.0360(8) Uani 1 1 d . A .
C44 C 0.6753(2) 0.3325(2) 0.17103(19) 0.0281(7) Uani 1 1 d . A .
C45A C 0.5401(5) 0.4633(4) 0.2901(4) 0.0177(12) Uiso 0.5224(16) 1 d P A 1
C46A C 0.6208(5) 0.4692(4) 0.4337(4) 0.0245(13) Uiso 0.5224(16) 1 d P A 1
C47A C 0.5966(6) 0.5618(4) 0.3890(4) 0.0232(13) Uiso 0.5224(16) 1 d P A 1
C45B C 0.5653(5) 0.4567(4) 0.3223(4) 0.0170(13) Uiso 0.4776(16) 1 d P A 2
C46B C 0.6661(6) 0.4558(4) 0.4607(4) 0.0206(14) Uiso 0.4776(16) 1 d P A 2
C47B C 0.6310(6) 0.5480(5) 0.4217(5) 0.0287(16) Uiso 0.4776(16) 1 d P A 2
C48 C 0.8447(2) 0.43681(19) 0.11066(16) 0.0207(6) Uani 1 1 d . A .
C49 C 1.0755(2) 0.4281(2) 0.15170(17) 0.0229(6) Uani 1 1 d . . .
C50 C 1.0464(2) 0.5219(2) 0.11037(16) 0.0228(6) Uani 1 1 d . . .
C51A C 0.6324(6) 0.6502(4) 0.4078(4) 0.0326(15) Uiso 0.5224(16) 1 d P A 1
H511 H 0.6014 0.7088 0.3631 0.049 Uiso 0.5224(16) 1 d PR A 1
H512 H 0.7220 0.6484 0.4116 0.049 Uiso 0.5224(16) 1 d PR A 1
H513 H 0.5972 0.6511 0.4610 0.049 Uiso 0.5224(16) 1 d PR A 1
C51B C 0.6643(7) 0.6343(5) 0.4463(5) 0.0385(18) Uiso 0.4776(16) 1 d P A 2
H514 H 0.6259 0.6943 0.4068 0.058 Uiso 0.4776(16) 1 d PR A 2
H515 H 0.7536 0.6369 0.4454 0.058 Uiso 0.4776(16) 1 d PR A 2
H516 H 0.6353 0.6274 0.5027 0.058 Uiso 0.4776(16) 1 d PR A 2
C52 C 1.1241(3) 0.6051(2) 0.0997(2) 0.0341(8) Uani 1 1 d . . .
H521 H 1.2038 0.5808 0.1276 0.051 Uiso 1 1 d R . .
H522 H 1.0832 0.6512 0.1243 0.051 Uiso 1 1 d R . .
H523 H 1.1363 0.6379 0.0401 0.051 Uiso 1 1 d R . .
C53A C 0.8343(6) 0.3643(5) 0.5130(4) 0.0327(16) Uiso 0.5224(16) 1 d P A 1
H531 H 0.8819 0.3395 0.5661 0.043 Uiso 0.5224(16) 1 d PR A 1
H532 H 0.8101 0.3069 0.4996 0.043 Uiso 0.5224(16) 1 d PR A 1
C53B C 0.8900(6) 0.3585(5) 0.5237(4) 0.0275(15) Uiso 0.4776(16) 1 d P A 2
H533 H 0.9568 0.3511 0.5649 0.036 Uiso 0.4776(16) 1 d PR A 2
H534 H 0.8746 0.2932 0.5220 0.036 Uiso 0.4776(16) 1 d PR A 2
C54 C 0.9256(4) 0.4193(2) 0.4407(2) 0.0496(10) Uani 1 1 d . . .
H541 H 0.9374 0.4794 0.4404 0.065 Uiso 1 1 d R A .
H542 H 0.8714 0.4323 0.3917 0.065 Uiso 1 1 d R . .
C55 C 1.0429(4) 0.3651(2) 0.42531(19) 0.0456(9) Uani 1 1 d . A .
H551 H 1.1065 0.3672 0.4658 0.059 Uiso 1 1 d R . .
H552 H 1.0281 0.2962 0.4354 0.059 Uiso 1 1 d R . .
C56 C 1.0901(3) 0.4087(2) 0.33702(18) 0.0353(8) Uani 1 1 d . . .
H561 H 1.0192 0.4306 0.2976 0.046 Uiso 1 1 d R A .
H562 H 1.1346 0.4663 0.3339 0.046 Uiso 1 1 d R . .
C57 C 1.1743(3) 0.3368(2) 0.31048(18) 0.0353(8) Uani 1 1 d . A .
H571 H 1.1330 0.2762 0.3203 0.046 Uiso 1 1 d R . .
H572 H 1.2493 0.3208 0.3461 0.046 Uiso 1 1 d R . .

loop_
_atom_site_aniso_label
_atom_site_aniso_U_11
_atom_site_aniso_U_22
_atom_site_aniso_U_33
_atom_site_aniso_U_23
_atom_site_aniso_U_13
_atom_site_aniso_U_12
S1 0.0180(4) 0.0220(4) 0.0480(5) -0.0147(4) -0.0009(3) -0.0025(3)
S2 0.0205(4) 0.0215(4) 0.0507(5) -0.0110(4) -0.0095(3) 0.0008(3)
S3 0.0338(4) 0.0204(4) 0.0232(4) -0.0051(3) 0.0042(3) 0.0024(3)
S4 0.0260(4) 0.0194(4) 0.0253(4) -0.0078(3) 0.0013(3) -0.0036(3)
S5 0.0152(4) 0.0372(5) 0.0949(8) -0.0313(5) 0.0101(4) -0.0077(4)
S6 0.0471(5) 0.0335(5) 0.0252(4) -0.0089(4) 0.0080(4) 0.0025(4)
C1 0.0210(16) 0.0258(17) 0.0358(17) -0.0148(14) 0.0034(13) -0.0048(13)
C2 0.0301(18) 0.0198(16) 0.0414(19) -0.0142(14) 0.0081(14) -0.0045(13)
C3 0.0319(18) 0.0209(16) 0.0346(17) -0.0081(14) 0.0038(14) 0.0042(14)
C4 0.0204(15) 0.0205(15) 0.0297(16) -0.0079(13) -0.0005(13) 0.0037(12)
C5 0.0180(15) 0.0233(16) 0.0310(16) -0.0083(13) -0.0003(13) -0.0007(12)
C6 0.0255(16) 0.0217(16) 0.0309(17) -0.0033(13) 0.0013(13) -0.0047(13)
C7 0.0351(18) 0.0221(16) 0.0279(17) -0.0032(14) -0.0048(14) 0.0018(14)
C8 0.0227(16) 0.0244(16) 0.0348(17) -0.0100(14) -0.0095(13) -0.0001(13)
C9 0.0211(15) 0.0178(14) 0.0312(16) -0.0113(12) -0.0040(12) -0.0018(12)
C10 0.0121(13) 0.0163(14) 0.0278(15) -0.0073(12) 0.0004(11) 0.0006(11)
C11 0.0184(14) 0.0158(14) 0.0250(15) -0.0079(12) 0.0011(11) 0.0024(11)
C12 0.0172(14) 0.0212(15) 0.0314(16) -0.0126(13) -0.0025(12) -0.0008(12)
C13 0.0145(14) 0.0191(14) 0.0298(16) -0.0094(12) 0.0033(11) -0.0016(11)
C14 0.0177(14) 0.0180(14) 0.0250(15) -0.0084(12) 0.0059(11) -0.0001(11)
C15 0.0203(15) 0.0192(15) 0.0393(18) -0.0106(13) -0.0067(13) 0.0004(12)
C16 0.0139(15) 0.0318(18) 0.059(2) -0.0233(16) -0.0044(14) -0.0020(13)
C17 0.0155(15) 0.0272(17) 0.062(2) -0.0220(16) -0.0076(14) 0.0007(13)
C18 0.0167(14) 0.0183(14) 0.0245(15) -0.0056(12) 0.0008(11) 0.0003(11)
C19 0.0320(17) 0.0242(16) 0.0262(16) -0.0103(13) 0.0062(13) 0.0023(13)
C20 0.0263(16) 0.0287(17) 0.0279(16) -0.0134(13) 0.0037(13) 0.0021(13)
C21 0.034(2) 0.029(2) 0.070(3) -0.0216(18) 0.0276(19) -0.0139(16)
C22 0.0316(19) 0.0225(17) 0.053(2) -0.0156(16) 0.0183(16) -0.0080(14)
C23 0.055(2) 0.0202(17) 0.038(2) -0.0125(15) 0.0232(17) -0.0097(16)
C24 0.040(2) 0.0168(16) 0.0365(18) -0.0072(14) 0.0165(15) -0.0017(14)
C25 0.055(2) 0.0238(17) 0.0283(18) -0.0092(14) 0.0131(16) -0.0001(16)
C27 0.0218(18) 0.0301(19) 0.097(3) -0.027(2) -0.006(2) 0.0017(15)
C28 0.044(2) 0.0264(17) 0.040(2) -0.0171(15) 0.0038(16) 0.0010(16)
S7A 0.0333(12) 0.0235(7) 0.0205(10) -0.0018(8) 0.0024(6) -0.0034(8)
S8A 0.0277(8) 0.0222(6) 0.0312(11) -0.0096(9) 0.0033(9) 0.0041(5)
S7B 0.0333(12) 0.0235(7) 0.0205(10) -0.0018(8) 0.0024(6) -0.0034(8)
S8B 0.0277(8) 0.0222(6) 0.0312(11) -0.0096(9) 0.0033(9) 0.0041(5)
S9 0.0194(4) 0.0206(4) 0.0260(4) -0.0034(3) 0.0004(3) -0.0001(3)
S10 0.0210(4) 0.0215(4) 0.0225(4) -0.0018(3) 0.0000(3) -0.0027(3)
S11A 0.0354(11) 0.0406(8) 0.0214(8) -0.0117(7) 0.0031(6) 0.0021(8)
S11B 0.0354(11) 0.0406(8) 0.0214(8) -0.0117(7) 0.0031(6) 0.0021(8)
S12 0.0174(4) 0.0377(5) 0.0389(5) -0.0086(4) -0.0006(3) 0.0036(3)
C31 0.0192(17) 0.0264(18) 0.081(3) -0.0097(18) 0.0166(16) -0.0075(14)
C32 0.0237(17) 0.0189(16) 0.065(2) -0.0014(16) 0.0019(16) -0.0081(13)
C33 0.0241(17) 0.0193(16) 0.055(2) -0.0102(15) -0.0126(15) 0.0005(13)
C34 0.0183(15) 0.0238(16) 0.0429(18) -0.0104(14) -0.0082(13) 0.0012(13)
C35 0.0269(18) 0.0242(18) 0.073(3) -0.0013(17) -0.0231(17) -0.0068(14)
C39 0.0138(16) 0.0200(17) 0.094(3) -0.0121(18) 0.0203(17) -0.0045(13)
C40 0.0194(15) 0.0202(15) 0.0360(17) -0.0057(13) -0.0058(12) -0.0013(12)
C41 0.0148(15) 0.0174(15) 0.064(2) -0.0047(15) -0.0115(15) -0.0061(12)
C42 0.0168(16) 0.0178(17) 0.098(3) -0.0097(18) -0.0025(18) -0.0042(13)
C43 0.0176(16) 0.0172(15) 0.069(2) -0.0079(15) 0.0043(15) -0.0013(12)
C44 0.0155(15) 0.0212(16) 0.0433(18) -0.0046(14) -0.0050(13) -0.0008(12)
C48 0.0239(15) 0.0174(14) 0.0189(14) -0.0031(11) -0.0005(11) -0.0017(12)
C49 0.0174(14) 0.0280(16) 0.0215(14) -0.0059(12) 0.0034(11) -0.0006(12)
C50 0.0170(14) 0.0300(16) 0.0205(14) -0.0068(13) 0.0030(11) -0.0027(12)
C52 0.0283(17) 0.0334(18) 0.0396(19) -0.0086(15) -0.0012(14) -0.0095(14)
C54 0.097(3) 0.0272(19) 0.0259(18) -0.0091(15) 0.0179(18) -0.0119(19)
C55 0.088(3) 0.0253(18) 0.0218(17) -0.0063(14) -0.0005(17) -0.0012(18)
C56 0.049(2) 0.0258(17) 0.0274(17) -0.0048(14) -0.0069(14) 0.0021(15)
C57 0.0335(18) 0.0334(18) 0.0324(17) -0.0033(14) -0.0112(14) 0.0060(15)

loop_
_atom_type_symbol
_atom_type_description
_atom_type_scat_dispersion_real
_atom_type_scat_dispersion_imag
_atom_type_scat_source
C C 0.0033 0.0016 'International Tables Vol C Tables 4.2.6.8 and 6.1.1.4'
H H 0.0000 0.0000 'International Tables Vol C Tables 4.2.6.8 and 6.1.1.4'
S S 0.1246 0.1234 'International Tables Vol C Tables 4.2.6.8 and 6.1.1.4'

loop_
_exptl_crystal_face_index_h
_exptl_crystal_face_index_k
_exptl_crystal_face_index_l
_exptl_crystal_face_perp_dist
-3.00 0.00 2.00 0.0200
3.00 0.00 -2.00 0.0200
1.00 0.00 1.00 0.0500
-1.00 0.00 -1.00 0.0500
0.00 1.00 0.00 0.1700
0.00 -1.00 0.00 0.1700
0.00 2.00 3.00 0.1500

loop_
_geom_angle_atom_site_label_1
_geom_angle_atom_site_label_2
_geom_angle_atom_site_label_3
_geom_angle
C15 S1 C16 94.80(14)
C17 S2 C15 95.63(14)
C18 S3 C19 93.76(13)
C18 S4 C20 94.66(13)
C16 S5 C21 100.59(16)
C19 S6 C25 101.51(15)
C2 C1 C13 120.1(3)
C3 C2 C1 120.4(3)
C2 C3 C4 120.5(3)
C3 C4 C14 119.7(3)
C6 C5 C11 120.9(3)
C5 C6 C7 119.6(3)
C8 C7 C6 120.0(3)
C12 C8 C7 120.7(3)
C15 C9 C12 122.8(2)
C15 C9 C13 122.9(3)
C12 C9 C13 113.9(2)
C18 C10 C14 123.1(2)
C18 C10 C11 123.4(2)
C14 C10 C11 112.9(2)
C5 C11 C12 119.4(2)
C5 C11 C10 124.4(2)
C12 C11 C10 116.2(2)
C8 C12 C11 119.2(3)
C8 C12 C9 124.1(3)
C11 C12 C9 116.6(2)
C1 C13 C14 119.3(3)
C1 C13 C9 124.9(3)
C14 C13 C9 115.8(2)
C4 C14 C13 119.9(3)
C4 C14 C10 122.8(3)
C13 C14 C10 117.2(2)
C9 C15 S1 124.8(2)
C9 C15 S2 123.4(2)
S1 C15 S2 111.68(15)
C17 C16 S5 125.0(2)
C17 C16 S1 117.4(2)
S5 C16 S1 117.61(18)
C16 C17 C27 127.8(3)
C16 C17 S2 116.1(2)
C27 C17 S2 116.2(2)
C10 C18 S4 124.2(2)
C10 C18 S3 124.3(2)
S4 C18 S3 111.19(15)
C20 C19 S6 124.9(2)
C20 C19 S3 117.1(2)
S6 C19 S3 117.92(16)
C19 C20 C28 128.0(3)
C19 C20 S4 115.7(2)
C28 C20 S4 116.3(2)
C22 C21 S5 113.9(3)
C23 C22 C21 113.5(3)
C22 C23 C24 112.7(3)
C25 C24 C23 113.0(3)
C24 C25 S6 114.7(2)
C45A S7A C46A 95.0(3)
C47A S8A C45A 95.3(3)
C45B S7B C46B 93.7(3)
C45B S8B C47B 95.0(3)
C49 S9 C48 94.86(13)
C50 S10 C48 95.81(13)
C46A S11A C53A 102.4(3)
C46B S11B C53B 101.5(3)
C49 S12 C57 101.00(13)
C32 C31 C43 120.8(3)
C33 C32 C31 119.9(3)
C32 C33 C34 120.4(3)
C33 C34 C44 120.6(3)
C36A C35 C41 131.5(4)
C36A C35 C36B 22.7(3)
C41 C35 C36B 109.6(4)
C35 C36A C37A 110.9(5)
C38A C37A C36A 119.7(5)
C37A C38A C42 128.3(5)
C37B C36B C35 127.5(5)
C38B C37B C36B 121.0(6)
C37B C38B C42 111.1(6)
C45A C39 C42 118.3(4)
C45A C39 C43 127.1(4)
C42 C39 C43 114.6(3)
C45A C39 C45B 14.0(4)
C42 C39 C45B 126.9(3)
C43 C39 C45B 116.8(3)
C48 C40 C44 123.9(2)
C48 C40 C41 121.1(3)
C44 C40 C41 114.0(2)
C35 C41 C42 119.9(3)
C35 C41 C40 123.9(3)
C42 C41 C40 116.2(3)
C41 C42 C38A 109.2(4)
C41 C42 C38B 130.3(4)
C38A C42 C38B 24.4(3)
C41 C42 C39 116.2(3)
C38A C42 C39 134.4(4)
C38B C42 C39 112.9(4)
C31 C43 C44 119.2(3)
C31 C43 C39 124.2(3)
C44 C43 C39 116.6(3)
C34 C44 C43 119.0(3)
C34 C44 C40 125.2(3)
C43 C44 C40 115.8(3)
C39 C45A S7A 121.7(5)
C39 C45A S8A 127.1(5)
S7A C45A S8A 110.2(4)
C47A C46A S11A 124.3(5)
C47A C46A S7A 117.5(5)
S11A C46A S7A 118.3(3)
C46A C47A C51A 128.2(6)
C46A C47A S8A 116.0(5)
C51A C47A S8A 115.8(5)
C39 C45B S8B 121.0(4)
C39 C45B S7B 127.0(4)
S8B C45B S7B 111.9(4)
C47B C46B S11B 124.3(5)
C47B C46B S7B 117.4(6)
S11B C46B S7B 118.2(3)
C46B C47B C51B 126.3(7)
C46B C47B S8B 116.5(6)
C51B C47B S8B 117.2(5)
C40 C48 S10 123.0(2)
C40 C48 S9 124.8(2)
S10 C48 S9 111.97(15)
C50 C49 S12 124.4(2)
C50 C49 S9 117.4(2)
S12 C49 S9 118.13(16)
C49 C50 C52 127.6(3)
C49 C50 S10 116.6(2)
C52 C50 S10 115.8(2)
C54 C53A S11A 119.9(4)
C54 C53B S11B 109.7(4)
C53B C54 C55 102.9(4)
C53B C54 C53A 22.9(3)
C55 C54 C53A 119.7(3)
C54 C55 C56 112.6(3)
C57 C56 C55 112.5(2)
C56 C57 S12 114.0(2)

loop_
_geom_bond_atom_site_label_1
_geom_bond_atom_site_label_2
_geom_bond_distance
S1 C15 1.768(3)
S1 C16 1.771(3)
S2 C17 1.759(3)
S2 C15 1.771(3)
S3 C18 1.770(3)
S3 C19 1.783(3)
S4 C18 1.768(3)
S4 C20 1.768(3)
S5 C16 1.757(3)
S5 C21 1.831(4)
S6 C19 1.757(3)
S6 C25 1.823(4)
C1 C2 1.395(4)
C1 C13 1.397(4)
C2 C3 1.375(4)
C3 C4 1.395(4)
C4 C14 1.396(4)
C5 C6 1.385(4)
C5 C11 1.392(4)
C6 C7 1.394(4)
C7 C8 1.392(4)
C8 C12 1.387(4)
C9 C15 1.357(4)
C9 C12 1.484(4)
C9 C13 1.484(4)
C10 C18 1.350(4)
C10 C14 1.484(4)
C10 C11 1.486(4)
C11 C12 1.414(4)
C13 C14 1.411(4)
C16 C17 1.341(4)
C17 C27 1.506(4)
C19 C20 1.338(4)
C20 C28 1.503(4)
C21 C22 1.521(5)
C22 C23 1.514(5)
C23 C24 1.526(5)
C24 C25 1.520(5)
S7A C45A 1.774(6)
S7A C46A 1.780(6)
S8A C47A 1.774(7)
S8A C45A 1.790(6)
S7B C45B 1.772(6)
S7B C46B 1.780(7)
S8B C45B 1.756(6)
S8B C47B 1.761(8)
S9 C49 1.768(3)
S9 C48 1.770(3)
S10 C50 1.750(3)
S10 C48 1.770(3)
S11A C46A 1.754(6)
S11A C53A 1.825(7)
S11B C46B 1.763(7)
S11B C53B 1.816(7)
S12 C49 1.763(3)
S12 C57 1.827(3)
C31 C32 1.389(4)
C31 C43 1.395(4)
C32 C33 1.383(4)
C33 C34 1.383(4)
C34 C44 1.401(4)
C35 C36A 1.328(6)
C35 C41 1.392(4)
C35 C36B 1.532(7)
C36A C37A 1.410(8)
C37A C38A 1.398(8)
C38A C42 1.422(6)
C36B C37B 1.402(10)
C37B C38B 1.376(9)
C38B C42 1.437(7)
C39 C45A 1.135(6)
C39 C42 1.470(5)
C39 C43 1.479(4)
C39 C45B 1.620(7)
C40 C48 1.347(4)
C40 C44 1.473(4)
C40 C41 1.491(4)
C41 C42 1.412(5)
C43 C44 1.415(4)
C46A C47A 1.325(8)
C47A C51A 1.504(8)
C46B C47B 1.320(9)
C47B C51B 1.518(10)
C49 C50 1.335(4)
C50 C52 1.498(4)
C53A C54 1.616(7)
C53B C54 1.467(7)
C54 C55 1.523(5)
C55 C56 1.527(4)
C56 C57 1.519(4)
